data_7211816
loop_
_publ_author_name
'Qiu, Yongcai'
'Liu, Zhihui'
'Mou, Jixia'
'Deng, Hong'
'Zeller, Matthias'

_publ_section_title
;
 Rationally designed and controlled syntheses of different series of
 4d--4f heterometallic coordination frameworks based on lanthanide
 carboxylate and Ag(IN)2 substructures
;
_journal_issue 1
_journal_name_full CrystEngComm
_journal_page_first 277
_journal_paper_doi 10.1039/b915025k
_journal_volume 12
_journal_year 2010
_chemical_formula_sum 'C54 H56 Ag4 Cl2 Lu3 N8 O37'
_chemical_formula_weight 2436.36
_chemical_name_systematic
;
?
;
_space_group_IT_number 2
_symmetry_cell_setting triclinic
_symmetry_space_group_name_Hall '-P 1'
_symmetry_space_group_name_H-M 'P -1'
_atom_sites_solution_hydrogens geom
_atom_sites_solution_primary direct
_atom_sites_solution_secondary difmap
_audit_creation_method SHELXL-97
_cell_angle_alpha 86.038(1)
_cell_angle_beta 83.144(1)
_cell_angle_gamma 84.315(1)
_cell_formula_units_Z 2
_cell_length_a 14.3880(2)
_cell_length_b 15.0923(2)
_cell_length_c 17.3671(2)
_cell_measurement_reflns_used 8000
_cell_measurement_temperature 296(2)
_cell_measurement_theta_max 28.00
_cell_measurement_theta_min 1.36
_cell_volume 3719.58(8)
_computing_cell_refinement 'Apex2 v2.1-4'
_computing_data_collection 'Apex2 v2.1-4 (Bruker, 2007)'
_computing_data_reduction 'Apex2 v2.1-4'
_computing_molecular_graphics 'SHELXTL 6.14'
_computing_publication_material 'SHELXTL 6.14'
_computing_structure_refinement 'SHELXTL 6.14'
_computing_structure_solution 'SHELXTL 6.14 (Bruker, 2000-2003)'
_diffrn_ambient_temperature 296(2)
_diffrn_measured_fraction_theta_full 0.994
_diffrn_measured_fraction_theta_max 0.994
_diffrn_measurement_device_type 'Bruker AXS SMART APEX CCD diffractometer'
_diffrn_measurement_method '\w scans'
_diffrn_radiation_monochromator graphite
_diffrn_radiation_source 'fine-focus sealed tube'
_diffrn_radiation_type MoK\a
_diffrn_radiation_wavelength 0.71073
_diffrn_reflns_av_R_equivalents 0.0664
_diffrn_reflns_av_sigmaI/netI 0.0885
_diffrn_reflns_limit_h_max 17
_diffrn_reflns_limit_h_min -17
_diffrn_reflns_limit_k_max 18
_diffrn_reflns_limit_k_min -18
_diffrn_reflns_limit_l_max 20
_diffrn_reflns_limit_l_min -20
_diffrn_reflns_number 42404
_diffrn_reflns_theta_full 25.20
_diffrn_reflns_theta_max 25.20
_diffrn_reflns_theta_min 1.18
_diffrn_standards_number 0
_exptl_absorpt_coefficient_mu 5.141
_exptl_absorpt_correction_T_max 0.5630
_exptl_absorpt_correction_T_min 0.4817
_exptl_absorpt_correction_type multi-scan
_exptl_absorpt_process_details 'Apex2 v2.1-4 (Bruker, 2007)'
_exptl_crystal_colour colorless
_exptl_crystal_density_diffrn 2.175
_exptl_crystal_density_method 'not measured'
_exptl_crystal_description plate
_exptl_crystal_F_000 2334
_exptl_crystal_size_max 0.19
_exptl_crystal_size_mid 0.12
_exptl_crystal_size_min 0.11
_refine_diff_density_max 1.501
_refine_diff_density_min -1.259
_refine_diff_density_rms 0.342
_refine_ls_extinction_method none
_refine_ls_goodness_of_fit_ref 1.097
_refine_ls_hydrogen_treatment constr
_refine_ls_matrix_type full
_refine_ls_number_parameters 1018
_refine_ls_number_reflns 13315
_refine_ls_number_restraints 336
_refine_ls_restrained_S_all 1.068
_refine_ls_R_factor_all 0.1124
_refine_ls_R_factor_gt 0.0796
_refine_ls_shift/su_max 0.002
_refine_ls_shift/su_mean 0.001
_refine_ls_structure_factor_coef Fsqd
_refine_ls_weighting_details 'calc w=1/[\s^2^(Fo^2^)+(0.1582P)^2^] where P=(Fo^2^+2Fc^2^)/3'
_refine_ls_weighting_scheme calc
_refine_ls_wR_factor_gt 0.2356
_refine_ls_wR_factor_ref 0.2603
_reflns_number_gt 8812
_reflns_number_total 13315
_reflns_threshold_expression >2sigma(I)
_cod_data_source_file b915025k.txt
_cod_data_source_block 6b
_cod_original_sg_symbol_H-M P-1
_cod_database_code 7211816

loop_
_symmetry_equiv_pos_as_xyz
'x, y, z'
'-x, -y, -z'

loop_
_atom_site_label
_atom_site_type_symbol
_atom_site_fract_x
_atom_site_fract_y
_atom_site_fract_z
_atom_site_U_iso_or_equiv
_atom_site_adp_type
_atom_site_occupancy
_atom_site_symmetry_multiplicity
_atom_site_calc_flag
_atom_site_refinement_flags
_atom_site_disorder_assembly
_atom_site_disorder_group
Lu1 Lu 0.68221(5) 0.80546(4) 0.95025(4) 0.0297(2) Uani 1 1 d . A .
Lu2 Lu 0.73848(5) 1.13148(5) 0.94320(4) 0.0318(2) Uani 1 1 d . . .
Lu3 Lu 0.77613(5) 0.48720(4) 0.98356(4) 0.0312(2) Uani 1 1 d . A .
Ag1 Ag 0.84374(11) 1.11392(10) 0.42989(7) 0.0448(4) Uani 1 1 d . . .
Ag2 Ag 0.87195(12) 0.51586(10) 0.49558(7) 0.0472(4) Uani 1 1 d . . .
Ag3 Ag 0.41251(12) 0.89659(12) 0.53481(7) 0.0548(5) Uani 1 1 d . . .
Ag4 Ag 0.64294(12) 0.61465(12) 0.45809(7) 0.0584(5) Uani 1 1 d . . .
C1 C 0.8933(12) 0.9899(10) 0.5751(8) 0.030(3) Uani 1 1 d U . .
H1 H 0.9132 0.9476 0.5387 0.036 Uiso 1 1 calc R . .
C2 C 0.8992(12) 0.9657(10) 0.6515(8) 0.030(3) Uani 1 1 d U . .
H2 H 0.9194 0.9073 0.6667 0.036 Uiso 1 1 calc R . .
C3 C 0.8752(11) 1.0281(9) 0.7057(8) 0.022(2) Uani 1 1 d U . .
C4 C 0.8405(12) 1.1158(10) 0.6794(9) 0.032(3) Uani 1 1 d U . .
H4 H 0.8223 1.1603 0.7140 0.038 Uiso 1 1 calc R . .
C5 C 0.8353(13) 1.1315(10) 0.6024(9) 0.035(3) Uani 1 1 d U . .
H5 H 0.8123 1.1884 0.5857 0.042 Uiso 1 1 calc R . .
C6 C 0.8818(10) 1.0062(9) 0.7896(7) 0.020(2) Uani 1 1 d U . .
C7 C 0.7719(12) 0.2536(10) 1.3126(8) 0.031(3) Uani 1 1 d U . .
H7 H 0.7566 0.2847 1.3575 0.037 Uiso 1 1 calc R . .
C8 C 0.7471(11) 0.2946(10) 1.2436(8) 0.026(3) Uani 1 1 d U . .
H8 H 0.7161 0.3517 1.2421 0.032 Uiso 1 1 calc R . .
C9 C 0.7698(10) 0.2479(9) 1.1759(8) 0.019(2) Uani 1 1 d U . .
C10 C 0.8143(12) 0.1644(10) 1.1833(9) 0.033(3) Uani 1 1 d U . .
H10 H 0.8284 0.1302 1.1402 0.040 Uiso 1 1 calc R . .
C11 C 0.8382(13) 0.1308(11) 1.2535(9) 0.035(3) Uani 1 1 d U . .
H11 H 0.8721 0.0751 1.2557 0.042 Uiso 1 1 calc R . .
C12 C 0.7416(10) 0.2868(9) 1.0987(8) 0.019(2) Uani 1 1 d U . .
C13 C 0.6207(10) 0.6308(9) 1.0886(8) 0.018(2) Uani 1 1 d U . .
C14 C 0.6175(11) 0.6281(10) 1.1771(8) 0.025(2) Uani 1 1 d U . .
C15 C 0.6102(13) 0.5504(11) 1.2196(9) 0.035(3) Uani 1 1 d U . .
H15 H 0.6009 0.4992 1.1957 0.042 Uiso 1 1 calc R . .
C16 C 0.6165(13) 0.5468(12) 1.2977(9) 0.041(3) Uani 1 1 d U . .
H16 H 0.6140 0.4922 1.3257 0.049 Uiso 1 1 calc R . .
C17 C 0.6340(14) 0.6986(13) 1.2913(9) 0.044(3) Uani 1 1 d U . .
H17 H 0.6420 0.7501 1.3152 0.053 Uiso 1 1 calc R . .
C18 C 0.6302(13) 0.7012(11) 1.2150(9) 0.039(3) Uani 1 1 d U . .
H18 H 0.6364 0.7552 1.1865 0.046 Uiso 1 1 calc R . .
C19 C 0.6885(10) 0.6258(9) 0.8203(8) 0.017(2) Uani 1 1 d U . .
C20 C 0.6806(10) 0.6202(9) 0.7356(8) 0.020(2) Uani 1 1 d U . .
C21 C 0.7191(11) 0.6851(10) 0.6824(8) 0.027(3) Uani 1 1 d U . .
H21 H 0.7490 0.7313 0.6985 0.033 Uiso 1 1 calc R . .
C22 C 0.7102(11) 0.6761(11) 0.6045(9) 0.029(3) Uani 1 1 d U . .
H22 H 0.7393 0.7155 0.5680 0.035 Uiso 1 1 calc R . .
C23 C 0.6270(11) 0.5543(11) 0.6307(8) 0.029(3) Uani 1 1 d U . .
H23 H 0.5952 0.5100 0.6136 0.035 Uiso 1 1 calc R . .
C24 C 0.6359(10) 0.5557(10) 0.7091(8) 0.023(2) Uani 1 1 d U . .
H24 H 0.6111 0.5120 0.7437 0.028 Uiso 1 1 calc R . .
C25 C 0.4494(9) 0.8575(8) 0.9036(8) 0.015(2) Uani 1 1 d U . .
C26 C 0.4420(10) 0.8659(9) 0.8172(8) 0.018(2) Uani 1 1 d U . .
C27 C 0.3909(12) 0.9383(11) 0.7830(9) 0.035(3) Uani 1 1 d U . .
H27 H 0.3597 0.9825 0.8139 0.042 Uiso 1 1 calc R . .
C28 C 0.3863(13) 0.9448(12) 0.7070(9) 0.041(3) Uani 1 1 d U . .
H28 H 0.3520 0.9944 0.6863 0.049 Uiso 1 1 calc R . .
C29 C 0.4771(11) 0.8131(10) 0.6908(8) 0.028(3) Uani 1 1 d U . .
H29 H 0.5064 0.7687 0.6594 0.033 Uiso 1 1 calc R . .
C30 C 0.4857(11) 0.8035(9) 0.7677(8) 0.022(2) Uani 1 1 d U . .
H30 H 0.5214 0.7541 0.7873 0.027 Uiso 1 1 calc R . .
C31 C 0.6323(10) 1.0042(9) 0.8267(8) 0.018(2) Uani 1 1 d U . .
C32 C 0.6216(11) 1.0266(9) 0.7437(8) 0.021(2) Uani 1 1 d U . .
C33 C 0.5858(12) 1.1127(10) 0.7175(8) 0.029(3) Uani 1 1 d U . .
H33 H 0.5679 1.1561 0.7532 0.035 Uiso 1 1 calc R . .
C34 C 0.5774(13) 1.1325(11) 0.6440(9) 0.040(3) Uani 1 1 d U . .
H34 H 0.5551 1.1902 0.6287 0.048 Uiso 1 1 calc R . .
C35 C 0.6358(13) 0.9894(11) 0.6099(9) 0.040(3) Uani 1 1 d U . .
H35 H 0.6546 0.9478 0.5727 0.048 Uiso 1 1 calc R . .
C36 C 0.6446(12) 0.9662(10) 0.6875(8) 0.029(3) Uani 1 1 d U . .
H36 H 0.6667 0.9081 0.7018 0.035 Uiso 1 1 calc R . .
C37 C 0.8020(10) 0.3301(9) 0.8378(7) 0.016(2) Uani 1 1 d U . .
C38 C 0.8189(9) 0.3765(8) 0.7600(7) 0.014(2) Uani 1 1 d U . .
C39 C 0.8713(9) 0.4471(9) 0.7475(8) 0.017(2) Uani 1 1 d U . .
H39 H 0.8974 0.4681 0.7884 0.020 Uiso 1 1 calc R . .
C40 C 0.8862(10) 0.4885(10) 0.6727(8) 0.023(2) Uani 1 1 d U . .
H40 H 0.9221 0.5370 0.6646 0.028 Uiso 1 1 calc R A .
C41 C 0.8031(12) 0.3874(10) 0.6256(8) 0.029(3) Uani 1 1 d U . .
H41 H 0.7837 0.3627 0.5833 0.034 Uiso 1 1 calc R A .
C42 C 0.7821(11) 0.3476(9) 0.6954(8) 0.023(2) Uani 1 1 d U . .
H42 H 0.7434 0.3011 0.7015 0.027 Uiso 1 1 calc R . .
C43 C 0.8950(12) 0.6306(11) 1.3401(8) 0.033(3) Uani 1 1 d U . .
H43 H 0.9073 0.6756 1.3705 0.039 Uiso 1 1 calc R . .
C44 C 0.8972(12) 0.6472(10) 1.2616(8) 0.030(3) Uani 1 1 d U . .
H44 H 0.9105 0.7033 1.2399 0.036 Uiso 1 1 calc R . .
C45 C 0.8799(11) 0.5824(9) 1.2134(8) 0.023(2) Uani 1 1 d U . .
C46 C 0.8601(12) 0.4986(10) 1.2507(9) 0.030(3) Uani 1 1 d U . .
H46 H 0.8490 0.4524 1.2212 0.036 Uiso 1 1 calc R . .
C47 C 0.8572(13) 0.4852(11) 1.3281(9) 0.039(3) Uani 1 1 d U . .
H47 H 0.8424 0.4302 1.3511 0.046 Uiso 1 1 calc R . .
C48 C 0.8808(11) 0.5984(9) 1.1288(8) 0.020(2) Uani 1 1 d U . .
C49 C 0.7954(11) 0.9593(9) 1.0337(8) 0.022(2) Uani 1 1 d U . .
C50A C 0.843(2) 0.8731(16) 1.0773(14) 0.023(2) Uani 0.49(2) 1 d PDU A 1
H50A H 0.9112 0.8627 1.0623 0.028 Uiso 0.49(2) 1 calc PR A 1
C51A C 0.818(3) 0.886(2) 1.1603(15) 0.030(3) Uani 0.49(2) 1 d PDU A 1
H51A H 0.8402 0.9404 1.1730 0.045 Uiso 0.49(2) 1 calc PR A 1
H51B H 0.8468 0.8368 1.1901 0.045 Uiso 0.49(2) 1 calc PR A 1
H51C H 0.7511 0.8887 1.1723 0.045 Uiso 0.49(2) 1 calc PR A 1
C50B C 0.801(2) 0.8834(13) 1.0941(18) 0.023(2) Uani 0.51(2) 1 d PDU A 2
H50B H 0.7437 0.8930 1.1300 0.028 Uiso 0.51(2) 1 calc PR A 2
C51B C 0.878(2) 0.889(2) 1.1413(19) 0.030(3) Uani 0.51(2) 1 d PDU A 2
H51D H 0.9337 0.9017 1.1081 0.045 Uiso 0.51(2) 1 calc PR A 2
H51E H 0.8893 0.8328 1.1700 0.045 Uiso 0.51(2) 1 calc PR A 2
H51F H 0.8608 0.9351 1.1769 0.045 Uiso 0.51(2) 1 calc PR A 2
C52 C 0.8676(10) 0.6470(8) 0.9133(8) 0.017(2) Uani 1 1 d U . .
C53A C 0.9142(16) 0.7278(14) 0.8703(12) 0.024(2) Uani 0.638(13) 1 d PDU A 1
H53A H 0.9639 0.7445 0.8990 0.036 Uiso 0.638(13) 1 calc PR A 1
C54A C 0.9526(18) 0.7088(16) 0.7907(12) 0.030(3) Uani 0.638(13) 1 d PDU A 1
H54A H 1.0078 0.6676 0.7915 0.046 Uiso 0.638(13) 1 calc PR A 1
H54B H 0.9687 0.7632 0.7625 0.046 Uiso 0.638(13) 1 calc PR A 1
H54C H 0.9064 0.6832 0.7657 0.046 Uiso 0.638(13) 1 calc PR A 1
C53B C 0.894(2) 0.7185(17) 0.844(3) 0.024(2) Uani 0.362(13) 1 d PDU A 2
H53B H 0.8722 0.7012 0.7964 0.028 Uiso 0.362(13) 1 calc PR A 2
C54B C 0.995(2) 0.729(3) 0.830(3) 0.030(3) Uani 0.362(13) 1 d PDU A 2
H54D H 1.0167 0.7423 0.8780 0.046 Uiso 0.362(13) 1 calc PR A 2
H54E H 1.0056 0.7769 0.7921 0.046 Uiso 0.362(13) 1 calc PR A 2
H54F H 1.0279 0.6747 0.8122 0.046 Uiso 0.362(13) 1 calc PR A 2
Cl1 Cl 0.3859(4) 0.6499(4) 0.5144(3) 0.0535(13) Uani 1 1 d . . .
N1 N 0.8598(10) 1.0733(8) 0.5490(7) 0.033(3) Uani 1 1 d U . .
N2 N 0.8167(10) 0.1719(8) 1.3189(7) 0.032(3) Uani 1 1 d U . .
N3 N 0.6260(12) 0.6189(10) 1.3349(8) 0.045(3) Uani 1 1 d U . .
N4 N 0.6630(9) 0.6153(9) 0.5790(7) 0.031(2) Uani 1 1 d U . .
N5 N 0.4290(9) 0.8829(9) 0.6573(7) 0.031(3) Uani 1 1 d U . .
N6 N 0.6008(12) 1.0703(10) 0.5883(8) 0.044(3) Uani 1 1 d U . .
N7 N 0.8490(9) 0.4588(9) 0.6118(7) 0.029(2) Uani 1 1 d U A .
N8 N 0.8755(11) 0.5504(9) 1.3747(7) 0.037(3) Uani 1 1 d U . .
O1 O 0.4359(15) 0.6626(19) 0.5759(15) 0.144(10) Uani 1 1 d . . .
O2 O 0.3273(14) 0.7322(12) 0.4992(11) 0.103(7) Uani 1 1 d . . .
O3 O 0.3216(14) 0.5870(12) 0.5404(10) 0.091(6) Uani 1 1 d . . .
O4 O 0.4349(17) 0.6360(15) 0.4369(12) 0.125(9) Uani 1 1 d . . .
Cl2 Cl 1.0006(10) 0.7183(8) 0.5370(6) 0.038(2) Uani 0.638(13) 1 d PD A 1
O5 O 0.971(3) 0.6330(16) 0.5484(17) 0.122(12) Uani 0.638(13) 1 d PDU A 1
O6 O 0.991(2) 0.7530(16) 0.4624(11) 0.103(9) Uani 0.638(13) 1 d PDU A 1
O7 O 0.953(2) 0.773(2) 0.5918(14) 0.133(10) Uani 0.638(13) 1 d PDU A 1
O8 O 1.0977(15) 0.711(2) 0.5466(17) 0.091(7) Uani 0.638(13) 1 d PDU A 1
Cl2B Cl 1.000(2) 0.7081(17) 0.5646(11) 0.038(2) Uani 0.362(13) 1 d PD A 2
O5B O 0.956(5) 0.646(3) 0.530(3) 0.128(14) Uani 0.362(13) 1 d PDU A 2
O6B O 0.976(4) 0.794(3) 0.534(3) 0.122(10) Uani 0.362(13) 1 d PDU A 2
O7B O 0.975(4) 0.703(3) 0.6444(15) 0.139(14) Uani 0.362(13) 1 d PDU A 2
O8B O 1.098(2) 0.689(4) 0.549(3) 0.091(7) Uani 0.362(13) 1 d PDU A 2
O13 O 0.7277(7) 0.3709(6) 1.0917(5) 0.023(2) Uani 1 1 d U . .
O14 O 0.7326(8) 0.2361(6) 1.0508(6) 0.028(2) Uani 1 1 d U . .
O15 O 0.9296(7) 0.9369(6) 0.8084(5) 0.021(2) Uani 1 1 d U . .
O16 O 0.8358(8) 1.0601(7) 0.8363(5) 0.028(2) Uani 1 1 d U . .
O17 O 0.6382(7) 0.5604(6) 1.0559(5) 0.020(2) Uani 1 1 d U . .
O18 O 0.6101(7) 0.7091(6) 1.0534(5) 0.022(2) Uani 1 1 d U . .
O19 O 0.7089(7) 0.5548(6) 0.8597(5) 0.0173(19) Uani 1 1 d U . .
O20 O 0.6710(7) 0.7017(6) 0.8454(5) 0.022(2) Uani 1 1 d U . .
O21 O 0.5086(6) 0.8006(6) 0.9278(5) 0.0179(19) Uani 1 1 d U . .
O22 O 0.3937(6) 0.9069(6) 0.9464(5) 0.0165(19) Uani 1 1 d U . .
O23 O 0.6481(7) 0.9206(6) 0.8451(5) 0.024(2) Uani 1 1 d U . .
O24 O 0.6227(7) 1.0635(6) 0.8733(5) 0.022(2) Uani 1 1 d U . .
O25 O 0.7699(7) 0.2568(6) 0.8411(5) 0.021(2) Uani 1 1 d U . .
O26 O 0.8244(7) 0.3667(6) 0.8945(5) 0.020(2) Uani 1 1 d U . .
O27 O 0.8437(7) 0.5418(6) 1.0955(5) 0.026(2) Uani 1 1 d U . .
O28 O 0.9185(7) 0.6636(6) 1.0962(5) 0.024(2) Uani 1 1 d U . .
O29 O 0.8224(7) 1.0335(5) 1.0455(5) 0.0183(14) Uani 1 1 d U A .
O30 O 0.7490(7) 0.9491(5) 0.9772(5) 0.0183(14) Uani 1 1 d U A .
O31 O 0.7919(7) 0.8028(6) 1.0592(6) 0.025(2) Uani 1 1 d DU . .
H31A H 0.8299 0.7623 1.0730 0.038 Uiso 1 1 d R A .
O32 O 0.7948(6) 0.6632(5) 0.9582(5) 0.0137(17) Uani 1 1 d U A .
O33 O 0.9111(6) 0.5711(6) 0.9064(5) 0.0171(19) Uani 1 1 d U A .
O34 O 0.8408(7) 0.7987(6) 0.8687(6) 0.028(2) Uani 1 1 d DU . .
H34A H 0.8561 0.8465 0.8483 0.042 Uiso 1 1 d R A .
O1W O 0.5947(6) 1.2463(6) 0.9255(5) 0.021(2) Uani 1 1 d . . .
H1WA H 0.5723 1.2759 0.9623 0.032 Uiso 1 1 d R A .
H1WB H 0.5546 1.2392 0.8974 0.032 Uiso 1 1 d R . .
O2W O 0.5738(7) 0.9092(7) 1.0477(6) 0.028(2) Uani 1 1 d . . .
H2WA H 0.5806 0.9521 1.0724 0.042 Uiso 1 1 d R A .
H2WB H 0.5201 0.8944 1.0575 0.042 Uiso 1 1 d R . .
O3W O 0.6147(7) 0.4301(6) 0.9465(6) 0.024(2) Uani 1 1 d . . .
H3WA H 0.5652 0.4477 0.9713 0.037 Uiso 1 1 d R A .
H3WB H 0.6239 0.4600 0.9057 0.037 Uiso 1 1 d R . .
O4W O 0.9333(7) 0.3959(6) 1.0099(6) 0.023(2) Uani 1 1 d . . .
H4WA H 0.9070 0.3498 1.0165 0.035 Uiso 1 1 d R A .
H4WB H 0.9668 0.3970 0.9682 0.035 Uiso 1 1 d R . .
O5W O 0.4902(8) 0.6009(8) 0.9040(7) 0.045(3) Uani 1 1 d . . .
H5WA H 0.5089 0.6451 0.8791 0.068 Uiso 1 1 d R . .
H5WB H 0.4676 0.6133 0.9480 0.068 Uiso 1 1 d R . .
O6W O 0.9038(8) 1.1841(7) 0.9481(7) 0.042(3) Uani 1 1 d . . .
H6WA H 0.8866 1.1754 0.9945 0.063 Uiso 1 1 d R A .
H6WB H 0.9400 1.2232 0.9408 0.063 Uiso 1 1 d R . .
O7W O 0.9929(9) 0.9171(9) 0.9508(7) 0.052(4) Uani 1 1 d . . .
H7WB H 0.9592 0.9340 0.9166 0.077 Uiso 1 1 d R . .
H7WA H 1.0228 0.8694 0.9406 0.077 Uiso 0.49(2) 1 d PR A 1
H7WC H 0.9713 0.8753 0.9776 0.077 Uiso 0.51(2) 1 d PR A 2

loop_
_atom_site_aniso_label
_atom_site_aniso_U_11
_atom_site_aniso_U_22
_atom_site_aniso_U_33
_atom_site_aniso_U_23
_atom_site_aniso_U_13
_atom_site_aniso_U_12
Lu1 0.0390(5) 0.0249(4) 0.0251(4) -0.0007(3) -0.0061(3) 0.0006(3)
Lu2 0.0410(5) 0.0273(4) 0.0272(4) -0.0003(3) -0.0063(3) -0.0010(3)
Lu3 0.0436(5) 0.0255(4) 0.0245(4) -0.0001(3) -0.0061(3) -0.0008(3)
Ag1 0.0683(10) 0.0517(9) 0.0160(6) 0.0143(6) -0.0165(6) -0.0097(7)
Ag2 0.0756(11) 0.0523(9) 0.0089(6) 0.0106(6) 0.0017(6) 0.0020(8)
Ag3 0.0726(11) 0.0807(11) 0.0120(6) 0.0148(7) -0.0165(7) -0.0093(9)
Ag4 0.0692(11) 0.0970(13) 0.0075(6) -0.0074(7) -0.0120(6) 0.0117(9)
C1 0.048(7) 0.026(5) 0.013(5) 0.000(5) -0.004(5) 0.007(5)
C2 0.046(7) 0.023(5) 0.018(5) -0.006(4) -0.003(5) 0.011(5)
C3 0.036(6) 0.017(5) 0.012(4) -0.002(4) -0.006(4) 0.009(5)
C4 0.052(7) 0.019(5) 0.022(5) 0.001(5) -0.007(5) 0.009(5)
C5 0.057(7) 0.022(5) 0.022(5) 0.005(4) -0.004(6) 0.009(6)
C6 0.032(6) 0.015(5) 0.011(4) -0.003(4) -0.005(4) 0.004(4)
C7 0.053(7) 0.027(5) 0.013(5) -0.001(5) -0.004(5) -0.004(5)
C8 0.043(7) 0.018(5) 0.019(5) 0.001(4) -0.009(5) -0.003(5)
C9 0.033(6) 0.011(4) 0.014(4) 0.001(4) -0.007(4) 0.000(4)
C10 0.056(7) 0.023(5) 0.018(5) 0.000(5) -0.011(5) 0.012(5)
C11 0.060(7) 0.025(6) 0.018(5) 0.004(4) -0.009(5) 0.010(5)
C12 0.032(5) 0.011(4) 0.012(4) 0.003(4) -0.004(4) 0.001(4)
C13 0.019(5) 0.019(4) 0.017(4) 0.000(4) -0.005(4) 0.001(4)
C14 0.037(6) 0.024(5) 0.013(4) 0.001(4) -0.010(5) 0.001(5)
C15 0.056(7) 0.034(6) 0.014(5) 0.006(4) -0.004(5) -0.004(6)
C16 0.064(7) 0.045(6) 0.014(5) 0.006(5) -0.003(6) -0.006(6)
C17 0.067(8) 0.046(6) 0.020(5) -0.009(5) -0.012(6) -0.004(6)
C18 0.060(7) 0.035(6) 0.022(5) -0.003(5) -0.012(6) -0.001(6)
C19 0.020(5) 0.014(4) 0.016(4) -0.001(4) -0.003(4) 0.002(4)
C20 0.022(5) 0.021(5) 0.016(4) 0.000(4) -0.003(4) 0.007(4)
C21 0.029(6) 0.029(6) 0.021(5) 0.006(5) 0.000(5) 0.005(5)
C22 0.027(6) 0.037(6) 0.021(5) 0.009(5) -0.005(5) 0.006(5)
C23 0.035(6) 0.030(6) 0.019(5) -0.008(5) -0.001(5) 0.008(5)
C24 0.026(6) 0.025(5) 0.018(5) -0.008(4) 0.000(5) 0.005(5)
C25 0.017(5) 0.013(5) 0.014(4) 0.008(4) 0.003(4) -0.007(4)
C26 0.019(5) 0.017(5) 0.017(4) 0.006(4) -0.002(4) 0.000(4)
C27 0.041(7) 0.034(6) 0.022(5) 0.011(5) 0.000(5) 0.018(5)
C28 0.047(7) 0.042(6) 0.025(5) 0.012(5) 0.001(5) 0.018(6)
C29 0.037(6) 0.029(6) 0.017(5) -0.002(5) -0.007(5) 0.000(5)
C30 0.029(6) 0.022(5) 0.015(5) 0.001(4) -0.005(5) 0.002(5)
C31 0.029(5) 0.013(4) 0.014(4) 0.004(4) -0.009(4) -0.003(4)
C32 0.033(6) 0.013(5) 0.017(4) 0.005(4) -0.011(4) -0.001(4)
C33 0.052(7) 0.016(5) 0.018(5) 0.010(4) -0.010(5) 0.004(5)
C34 0.065(7) 0.029(6) 0.024(5) 0.011(5) -0.014(6) 0.002(6)
C35 0.066(7) 0.034(6) 0.021(5) 0.001(5) -0.012(6) 0.000(6)
C36 0.045(7) 0.023(5) 0.019(5) 0.005(4) -0.010(5) 0.004(5)
C37 0.020(5) 0.012(4) 0.012(4) 0.004(4) 0.002(4) 0.004(4)
C38 0.020(5) 0.010(4) 0.011(4) -0.002(4) 0.002(4) 0.006(4)
C39 0.017(5) 0.019(5) 0.013(5) -0.002(4) 0.005(4) 0.000(4)
C40 0.025(6) 0.027(6) 0.014(5) 0.005(4) 0.009(5) -0.001(5)
C41 0.042(6) 0.027(6) 0.016(5) -0.001(5) -0.001(5) 0.001(5)
C42 0.032(6) 0.019(5) 0.017(5) 0.002(4) -0.006(5) 0.002(5)
C43 0.055(7) 0.030(6) 0.013(5) -0.003(5) -0.003(5) -0.002(6)
C44 0.052(7) 0.023(5) 0.015(5) -0.002(4) -0.007(5) 0.003(5)
C45 0.037(6) 0.021(5) 0.013(4) 0.001(4) -0.014(4) -0.004(5)
C46 0.047(7) 0.024(5) 0.021(5) 0.004(4) -0.009(5) -0.009(5)
C47 0.062(7) 0.027(6) 0.025(5) 0.007(5) 0.000(6) -0.004(6)
C48 0.033(6) 0.016(5) 0.014(5) -0.004(4) -0.011(5) 0.004(4)
C49 0.035(5) 0.010(4) 0.022(4) 0.004(4) -0.014(4) 0.002(4)
C50A 0.036(5) 0.010(4) 0.025(4) 0.004(3) -0.018(4) 0.004(4)
C51A 0.043(8) 0.022(7) 0.028(6) 0.004(5) -0.023(6) -0.001(8)
C50B 0.036(5) 0.010(4) 0.025(4) 0.004(3) -0.018(4) 0.004(4)
C51B 0.043(8) 0.022(7) 0.028(6) 0.004(5) -0.023(6) -0.001(8)
C52 0.019(4) 0.011(4) 0.020(4) 0.002(4) -0.003(4) -0.001(4)
C53A 0.025(4) 0.015(3) 0.028(4) 0.006(3) 0.003(3) 0.001(3)
C54A 0.029(5) 0.026(5) 0.031(5) 0.004(5) 0.007(4) 0.001(4)
C53B 0.025(4) 0.015(3) 0.028(4) 0.006(3) 0.003(3) 0.001(3)
C54B 0.029(5) 0.026(5) 0.031(5) 0.004(5) 0.007(4) 0.001(4)
Cl1 0.056(3) 0.066(3) 0.041(3) -0.018(2) -0.004(2) -0.006(3)
N1 0.051(7) 0.025(5) 0.022(5) 0.002(4) -0.008(5) -0.002(5)
N2 0.055(7) 0.026(5) 0.015(5) 0.006(4) -0.005(5) -0.001(5)
N3 0.066(7) 0.053(6) 0.017(5) -0.005(4) -0.008(5) -0.004(6)
N4 0.032(6) 0.039(6) 0.019(5) -0.003(4) 0.000(5) 0.011(5)
N5 0.035(6) 0.037(6) 0.018(5) 0.007(4) -0.003(5) 0.001(5)
N6 0.067(7) 0.037(6) 0.027(5) 0.007(5) -0.018(5) 0.009(6)
N7 0.036(6) 0.032(5) 0.016(5) 0.008(4) 0.004(4) -0.002(5)
N8 0.057(7) 0.031(6) 0.018(5) 0.005(4) -0.001(5) 0.004(5)
O1 0.085(15) 0.21(3) 0.15(2) -0.11(2) -0.032(15) 0.015(16)
O2 0.109(15) 0.085(13) 0.095(14) 0.058(11) 0.012(11) 0.019(11)
O3 0.113(15) 0.083(12) 0.072(12) 0.022(10) 0.011(11) -0.027(11)
O4 0.15(2) 0.126(17) 0.102(16) -0.057(13) 0.045(14) -0.080(16)
Cl2 0.051(3) 0.030(4) 0.036(7) -0.003(6) -0.003(6) -0.009(3)
O5 0.18(3) 0.072(17) 0.14(3) 0.023(16) -0.07(2) -0.083(18)
O6 0.15(2) 0.089(18) 0.068(17) 0.022(14) -0.042(17) -0.003(17)
O7 0.17(2) 0.12(2) 0.10(2) -0.040(18) -0.03(2) 0.029(19)
O8 0.109(12) 0.081(16) 0.090(11) 0.005(11) -0.036(10) -0.020(11)
Cl2B 0.051(3) 0.030(4) 0.036(7) -0.003(6) -0.003(6) -0.009(3)
O5B 0.18(3) 0.08(2) 0.15(3) 0.02(2) -0.07(3) -0.08(2)
O6B 0.17(2) 0.10(2) 0.09(2) -0.002(18) -0.03(2) 0.013(18)
O7B 0.18(3) 0.13(3) 0.11(3) -0.05(2) -0.01(3) 0.02(3)
O8B 0.109(12) 0.081(16) 0.090(11) 0.005(11) -0.036(10) -0.020(11)
O13 0.040(6) 0.010(4) 0.018(5) 0.002(4) -0.003(4) 0.002(4)
O14 0.046(6) 0.016(4) 0.022(5) 0.003(4) -0.008(4) 0.002(4)
O15 0.029(6) 0.019(5) 0.014(5) 0.002(4) -0.004(4) 0.004(4)
O16 0.041(6) 0.028(5) 0.014(4) -0.004(4) 0.002(4) 0.003(4)
O17 0.025(5) 0.018(4) 0.017(4) -0.004(4) -0.003(4) -0.002(4)
O18 0.024(5) 0.019(4) 0.019(4) 0.008(4) -0.004(4) 0.011(4)
O19 0.027(5) 0.011(4) 0.015(4) 0.008(3) -0.006(4) -0.008(4)
O20 0.032(5) 0.016(4) 0.020(5) -0.002(4) -0.015(4) 0.006(4)
O21 0.016(5) 0.024(5) 0.013(4) 0.007(4) 0.002(4) -0.004(3)
O22 0.023(5) 0.015(4) 0.010(4) 0.005(3) 0.000(4) -0.004(3)
O23 0.040(6) 0.013(4) 0.020(5) 0.005(4) -0.006(4) -0.005(4)
O24 0.038(6) 0.014(4) 0.015(4) 0.003(3) -0.007(4) -0.001(4)
O25 0.036(5) 0.017(4) 0.011(4) 0.003(4) -0.001(4) -0.005(4)
O26 0.031(5) 0.016(4) 0.011(4) 0.004(3) 0.007(4) -0.001(4)
O27 0.041(6) 0.025(5) 0.014(4) 0.002(4) -0.018(4) 0.000(4)
O28 0.037(6) 0.020(5) 0.015(5) 0.002(4) -0.008(4) -0.001(4)
O29 0.035(4) 0.005(3) 0.017(3) -0.002(2) -0.014(3) -0.001(3)
O30 0.035(4) 0.005(3) 0.017(3) -0.002(2) -0.014(3) -0.001(3)
O31 0.041(5) 0.006(4) 0.032(5) -0.002(3) -0.022(4) 0.006(4)
O32 0.019(4) 0.010(4) 0.013(4) 0.001(3) -0.006(3) 0.001(3)
O33 0.020(5) 0.010(4) 0.020(4) 0.001(3) -0.002(4) 0.000(3)
O34 0.028(5) 0.011(4) 0.037(5) 0.015(4) 0.012(4) 0.003(4)
O1W 0.018(5) 0.023(5) 0.023(5) 0.002(4) -0.007(4) 0.002(4)
O2W 0.012(5) 0.028(6) 0.043(7) -0.012(5) 0.007(5) -0.005(4)
O3W 0.032(6) 0.019(5) 0.024(5) -0.014(4) -0.004(5) 0.001(4)
O4W 0.022(6) 0.017(5) 0.031(6) 0.000(4) -0.011(5) 0.003(4)
O5W 0.033(7) 0.047(8) 0.054(8) 0.011(6) 0.005(6) -0.013(6)
O6W 0.035(7) 0.030(6) 0.067(9) 0.011(6) -0.025(6) -0.021(5)
O7W 0.049(8) 0.062(9) 0.046(8) 0.013(7) -0.024(7) -0.001(7)

loop_
_atom_type_symbol
_atom_type_description
_atom_type_scat_dispersion_real
_atom_type_scat_dispersion_imag
_atom_type_scat_source
C C 0.0033 0.0016 'International Tables Vol C Tables 4.2.6.8 and 6.1.1.4'
H H 0.0000 0.0000 'International Tables Vol C Tables 4.2.6.8 and 6.1.1.4'
N N 0.0061 0.0033 'International Tables Vol C Tables 4.2.6.8 and 6.1.1.4'
O O 0.0106 0.0060 'International Tables Vol C Tables 4.2.6.8 and 6.1.1.4'
Ag Ag -0.8971 1.1015 'International Tables Vol C Tables 4.2.6.8 and 6.1.1.4'
Lu Lu -0.4720 5.8584 'International Tables Vol C Tables 4.2.6.8 and 6.1.1.4'
Cl Cl 0.1484 0.1585 'International Tables Vol C Tables 4.2.6.8 and 6.1.1.4'

loop_
_geom_angle_atom_site_label_1
_geom_angle_atom_site_label_2
_geom_angle_atom_site_label_3
_geom_angle
_geom_angle_site_symmetry_1
_geom_angle_site_symmetry_3
O18 Lu1 O23 143.8(3) . .
O18 Lu1 O20 94.3(3) . .
O23 Lu1 O20 82.2(3) . .
O18 Lu1 O34 134.1(3) . .
O23 Lu1 O34 79.8(3) . .
O20 Lu1 O34 74.3(3) . .
O18 Lu1 O30 122.2(3) . .
O23 Lu1 O30 71.2(3) . .
O20 Lu1 O30 143.2(3) . .
O34 Lu1 O30 76.2(3) . .
O18 Lu1 O32 73.9(3) . .
O23 Lu1 O32 134.4(3) . .
O20 Lu1 O32 66.8(3) . .
O34 Lu1 O32 60.6(3) . .
O30 Lu1 O32 115.6(3) . .
O18 Lu1 O21 72.3(3) . .
O23 Lu1 O21 72.7(3) . .
O20 Lu1 O21 70.0(3) . .
O34 Lu1 O21 137.2(3) . .
O30 Lu1 O21 122.4(3) . .
O32 Lu1 O21 121.7(3) . .
O18 Lu1 O31 76.3(3) . .
O23 Lu1 O31 131.0(3) . .
O20 Lu1 O31 133.1(3) . .
O34 Lu1 O31 80.0(3) . .
O30 Lu1 O31 60.8(3) . .
O32 Lu1 O31 66.4(3) . .
O21 Lu1 O31 142.5(3) . .
O18 Lu1 O2W 72.6(3) . .
O23 Lu1 O2W 87.4(3) . .
O20 Lu1 O2W 140.7(3) . .
O34 Lu1 O2W 140.7(3) . .
O30 Lu1 O2W 64.4(3) . .
O32 Lu1 O2W 137.5(3) . .
O21 Lu1 O2W 70.7(3) . .
O31 Lu1 O2W 80.8(3) . .
O16 Lu2 O24 76.3(3) . .
O16 Lu2 O14 145.9(4) . 1_565
O24 Lu2 O14 137.1(3) . 1_565
O16 Lu2 O25 75.0(3) . 1_565
O24 Lu2 O25 95.8(3) . 1_565
O14 Lu2 O25 91.3(3) 1_565 1_565
O16 Lu2 O29 92.4(3) . .
O24 Lu2 O29 118.3(3) . .
O14 Lu2 O29 78.1(3) 1_565 .
O25 Lu2 O29 140.0(3) 1_565 .
O16 Lu2 O6W 75.7(4) . .
O24 Lu2 O6W 150.9(4) . .
O14 Lu2 O6W 70.2(4) 1_565 .
O25 Lu2 O6W 69.3(3) 1_565 .
O29 Lu2 O6W 70.7(3) . .
O16 Lu2 O1W 123.9(3) . .
O24 Lu2 O1W 70.3(3) . .
O14 Lu2 O1W 74.6(3) 1_565 .
O25 Lu2 O1W 65.4(3) 1_565 .
O29 Lu2 O1W 143.1(3) . .
O6W Lu2 O1W 120.7(3) . .
O16 Lu2 O22 139.1(3) . 2_677
O24 Lu2 O22 76.5(3) . 2_677
O14 Lu2 O22 70.2(3) 1_565 2_677
O25 Lu2 O22 137.8(3) 1_565 2_677
O29 Lu2 O22 74.6(3) . 2_677
O6W Lu2 O22 131.4(3) . 2_677
O1W Lu2 O22 73.1(3) . 2_677
O16 Lu2 O30 72.2(3) . .
O24 Lu2 O30 70.3(3) . .
O14 Lu2 O30 119.9(3) 1_565 .
O25 Lu2 O30 146.6(3) 1_565 .
O29 Lu2 O30 48.9(3) . .
O6W Lu2 O30 108.1(3) . .
O1W Lu2 O30 130.8(3) . .
O22 Lu2 O30 70.1(3) 2_677 .
O17 Lu3 O26 141.8(3) . .
O17 Lu3 O27 77.9(3) . .
O26 Lu3 O27 134.3(3) . .
O17 Lu3 O13 75.9(3) . .
O26 Lu3 O13 89.6(3) . .
O27 Lu3 O13 78.9(3) . .
O17 Lu3 O19 87.0(3) . .
O26 Lu3 O19 79.0(3) . .
O27 Lu3 O19 137.4(3) . .
O13 Lu3 O19 135.6(3) . .
O17 Lu3 O4W 139.1(3) . .
O26 Lu3 O4W 66.3(3) . .
O27 Lu3 O4W 68.1(3) . .
O13 Lu3 O4W 75.8(3) . .
O19 Lu3 O4W 133.7(3) . .
O17 Lu3 O33 124.2(3) . .
O26 Lu3 O33 86.2(3) . .
O27 Lu3 O33 81.2(3) . .
O13 Lu3 O33 147.6(3) . .
O19 Lu3 O33 74.9(3) . .
O4W Lu3 O33 73.2(3) . .
O17 Lu3 O32 75.0(3) . .
O26 Lu3 O32 128.6(3) . .
O27 Lu3 O32 70.8(3) . .
O13 Lu3 O32 141.5(3) . .
O19 Lu3 O32 66.9(3) . .
O4W Lu3 O32 112.4(3) . .
O33 Lu3 O32 49.3(3) . .
O17 Lu3 O3W 68.3(3) . .
O26 Lu3 O3W 73.9(3) . .
O27 Lu3 O3W 140.8(3) . .
O13 Lu3 O3W 74.3(3) . .
O19 Lu3 O3W 61.3(3) . .
O4W Lu3 O3W 129.6(3) . .
O33 Lu3 O3W 134.3(3) . .
O32 Lu3 O3W 116.4(3) . .
O17 Lu3 C52 99.6(3) . .
O26 Lu3 C52 106.7(3) . .
O27 Lu3 C52 77.2(3) . .
O13 Lu3 C52 156.1(3) . .
O19 Lu3 C52 66.4(3) . .
O4W Lu3 C52 94.5(3) . .
O33 Lu3 C52 24.9(3) . .
O32 Lu3 C52 24.7(3) . .
O3W Lu3 C52 126.5(3) . .
N2 Ag1 N1 171.3(5) 1_564 .
N8 Ag2 N7 167.2(6) 1_554 .
N8 Ag2 O5B 97.1(13) 1_554 .
N7 Ag2 O5B 95.6(13) . .
N5 Ag3 N6 172.1(5) . 2_676
N4 Ag4 N3 177.6(6) . 1_554
C2 C1 N1 123.5(14) . .
C2 C1 H1 118.2 . .
N1 C1 H1 118.2 . .
C1 C2 C3 119.3(14) . .
C1 C2 H2 120.3 . .
C3 C2 H2 120.4 . .
C2 C3 C4 117.8(13) . .
C2 C3 C6 121.9(12) . .
C4 C3 C6 120.3(12) . .
C5 C4 C3 117.6(14) . .
C5 C4 H4 121.2 . .
C3 C4 H4 121.2 . .
N1 C5 C4 125.8(14) . .
N1 C5 H5 117.1 . .
C4 C5 H5 117.1 . .
O15 C6 O16 125.5(12) . .
O15 C6 C3 118.0(12) . .
O16 C6 C3 116.4(11) . .
N2 C7 C8 124.0(14) . .
N2 C7 H7 118.0 . .
C8 C7 H7 118.0 . .
C7 C8 C9 118.2(13) . .
C7 C8 H8 120.9 . .
C9 C8 H8 120.9 . .
C10 C9 C8 117.1(13) . .
C10 C9 C12 121.4(12) . .
C8 C9 C12 121.4(12) . .
C11 C10 C9 120.2(14) . .
C11 C10 H10 119.9 . .
C9 C10 H10 119.9 . .
N2 C11 C10 124.5(15) . .
N2 C11 H11 117.8 . .
C10 C11 H11 117.8 . .
O14 C12 O13 126.1(12) . .
O14 C12 C9 117.8(12) . .
O13 C12 C9 116.1(12) . .
O17 C13 O18 124.9(12) . .
O17 C13 C14 118.6(12) . .
O18 C13 C14 116.4(12) . .
C15 C14 C18 117.5(14) . .
C15 C14 C13 120.3(13) . .
C18 C14 C13 121.9(13) . .
C14 C15 C16 120.1(16) . .
C14 C15 H15 120.0 . .
C16 C15 H15 120.0 . .
N3 C16 C15 122.2(16) . .
N3 C16 H16 118.9 . .
C15 C16 H16 118.9 . .
C18 C17 N3 119.8(16) . .
C18 C17 H17 120.1 . .
N3 C17 H17 120.1 . .
C17 C18 C14 122.7(17) . .
C17 C18 H18 118.7 . .
C14 C18 H18 118.7 . .
O20 C19 O19 126.2(12) . .
O20 C19 C20 115.3(11) . .
O19 C19 C20 118.4(12) . .
C24 C20 C21 119.2(13) . .
C24 C20 C19 121.8(13) . .
C21 C20 C19 118.9(13) . .
C22 C21 C20 116.3(15) . .
C22 C21 H21 121.8 . .
C20 C21 H21 121.8 . .
N4 C22 C21 124.3(15) . .
N4 C22 H22 117.8 . .
C21 C22 H22 117.8 . .
N4 C23 C24 121.5(15) . .
N4 C23 H23 119.3 . .
C24 C23 H23 119.3 . .
C20 C24 C23 120.4(15) . .
C20 C24 H24 119.8 . .
C23 C24 H24 119.8 . .
O21 C25 O22 124.0(12) . .
O21 C25 C26 117.9(12) . .
O22 C25 C26 118.0(11) . .
C30 C26 C27 116.1(13) . .
C30 C26 C25 122.3(12) . .
C27 C26 C25 121.6(13) . .
C28 C27 C26 120.6(15) . .
C28 C27 H27 119.7 . .
C26 C27 H27 119.7 . .
C27 C28 N5 123.8(15) . .
C27 C28 H28 118.1 . .
N5 C28 H28 118.1 . .
N5 C29 C30 123.8(14) . .
N5 C29 H29 118.1 . .
C30 C29 H29 118.1 . .
C29 C30 C26 120.6(13) . .
C29 C30 H30 119.7 . .
C26 C30 H30 119.7 . .
O24 C31 O23 124.5(12) . .
O24 C31 C32 120.3(11) . .
O23 C31 C32 115.2(12) . .
C36 C32 C33 115.6(13) . .
C36 C32 C31 122.9(12) . .
C33 C32 C31 121.5(13) . .
C34 C33 C32 121.3(15) . .
C34 C33 H33 119.4 . .
C32 C33 H33 119.4 . .
C33 C34 N6 122.1(15) . .
C33 C34 H34 119.0 . .
N6 C34 H34 119.0 . .
N6 C35 C36 120.4(16) . .
N6 C35 H35 119.8 . .
C36 C35 H35 119.8 . .
C32 C36 C35 121.8(14) . .
C32 C36 H36 119.1 . .
C35 C36 H36 119.1 . .
O25 C37 O26 125.2(12) . .
O25 C37 C38 117.3(12) . .
O26 C37 C38 117.5(12) . .
C39 C38 C42 117.1(13) . .
C39 C38 C37 121.9(12) . .
C42 C38 C37 121.0(12) . .
C38 C39 C40 120.0(13) . .
C38 C39 H39 120.0 . .
C40 C39 H39 120.0 . .
N7 C40 C39 121.1(14) . .
N7 C40 H40 119.5 . .
C39 C40 H40 119.5 . .
N7 C41 C42 125.1(15) . .
N7 C41 H41 117.4 . .
C42 C41 H41 117.4 . .
C41 C42 C38 119.4(14) . .
C41 C42 H42 120.3 . .
C38 C42 H42 120.3 . .
N8 C43 C44 121.6(15) . .
N8 C43 H43 119.2 . .
C44 C43 H43 119.2 . .
C43 C44 C45 121.6(15) . .
C43 C44 H44 119.2 . .
C45 C44 H44 119.2 . .
C44 C45 C46 116.0(13) . .
C44 C45 C48 122.9(13) . .
C46 C45 C48 121.1(13) . .
C47 C46 C45 120.7(15) . .
C47 C46 H46 119.6 . .
C45 C46 H46 119.6 . .
C46 C47 N8 122.2(15) . .
C46 C47 H47 118.9 . .
N8 C47 H47 118.9 . .
O28 C48 O27 125.6(12) . .
O28 C48 C45 119.1(12) . .
O27 C48 C45 115.3(13) . .
O29 C49 O30 122.1(11) . .
O29 C49 C50B 120.4(12) . .
O30 C49 C50B 116.6(13) . .
O29 C49 C50A 117.1(12) . .
O30 C49 C50A 119.0(12) . .
O31 C50A C51A 106(2) . .
O31 C50A C49 103.6(17) . .
C51A C50A C49 105(2) . .
O31 C50A H50A 113.5 . .
C51A C50A H50A 113.5 . .
C49 C50A H50A 113.5 . .
O31 C50B C51B 120(2) . .
O31 C50B C49 108.8(18) . .
C51B C50B C49 112(2) . .
O31 C50B H50B 104.8 . .
C51B C50B H50B 104.8 . .
C49 C50B H50B 104.8 . .
C50B C51B H51D 109.5 . .
C50B C51B H51E 109.5 . .
H51D C51B H51E 109.5 . .
C50B C51B H51F 109.5 . .
H51D C51B H51F 109.5 . .
H51E C51B H51F 109.5 . .
O32 C52 O33 124.5(12) . .
O32 C52 C53A 117.4(12) . .
O33 C52 C53A 117.7(13) . .
O32 C52 C53B 118.6(12) . .
O33 C52 C53B 114.8(13) . .
O32 C52 Lu3 64.8(7) . .
O33 C52 Lu3 60.8(7) . .
C53A C52 Lu3 175.5(11) . .
C53B C52 Lu3 153.7(15) . .
O34 C53A C54A 109.3(16) . .
O34 C53A C52 105.6(15) . .
C54A C53A C52 111.7(19) . .
O34 C53A H53A 110.1 . .
C54A C53A H53A 110.1 . .
C52 C53A H53A 110.1 . .
O34 C53B C54B 112(3) . .
O34 C53B C52 103(2) . .
C54B C53B C52 113(3) . .
O34 C53B H53B 109.5 . .
C54B C53B H53B 109.5 . .
C52 C53B H53B 109.5 . .
C53B C54B H54D 109.5 . .
C53B C54B H54E 109.5 . .
H54D C54B H54E 109.5 . .
C53B C54B H54F 109.5 . .
H54D C54B H54F 109.5 . .
H54E C54B H54F 109.5 . .
O1 Cl1 O3 107.7(15) . .
O1 Cl1 O2 107.8(14) . .
O3 Cl1 O2 104.5(12) . .
O1 Cl1 O4 120.4(14) . .
O3 Cl1 O4 114.2(11) . .
O2 Cl1 O4 100.6(13) . .
C5 N1 C1 115.9(13) . .
C5 N1 Ag1 118.9(10) . .
C1 N1 Ag1 125.2(10) . .
C11 N2 C7 115.9(13) . .
C11 N2 Ag1 124.1(10) . 1_546
C7 N2 Ag1 120.0(10) . 1_546
C16 N3 C17 117.7(14) . .
C16 N3 Ag4 123.2(12) . 1_556
C17 N3 Ag4 118.9(11) . 1_556
C22 N4 C23 118.1(13) . .
C22 N4 Ag4 121.3(11) . .
C23 N4 Ag4 120.6(11) . .
C29 N5 C28 115.1(13) . .
C29 N5 Ag3 123.8(10) . .
C28 N5 Ag3 121.1(10) . .
C35 N6 C34 118.8(14) . .
C35 N6 Ag3 119.0(12) . 2_676
C34 N6 Ag3 122.1(10) . 2_676
C41 N7 C40 116.9(13) . .
C41 N7 Ag2 119.6(10) . .
C40 N7 Ag2 123.3(10) . .
C43 N8 C47 117.9(13) . .
C43 N8 Ag2 125.2(11) . 1_556
C47 N8 Ag2 117.0(10) . 1_556
O7 Cl2 O6 111.8(11) . .
O7 Cl2 O5 110.4(11) . .
O6 Cl2 O5 111.1(11) . .
O7 Cl2 O8 108.6(11) . .
O6 Cl2 O8 107.6(11) . .
O5 Cl2 O8 107.2(11) . .
O5B Cl2B O6B 110.5(12) . .
O5B Cl2B O7B 109.7(12) . .
O6B Cl2B O7B 109.9(12) . .
O5B Cl2B O8B 108.9(12) . .
O6B Cl2B O8B 108.8(12) . .
O7B Cl2B O8B 109.0(12) . .
Cl2B O5B Ag2 168(3) . .
C12 O13 Lu3 133.3(9) . .
C12 O14 Lu2 171.6(11) . 1_545
C6 O16 Lu2 166.6(10) . .
C13 O17 Lu3 135.0(9) . .
C13 O18 Lu1 142.7(9) . .
C19 O19 Lu3 145.4(8) . .
C19 O20 Lu1 148.6(8) . .
C25 O21 Lu1 132.6(8) . .
C25 O22 Lu2 130.9(8) . 2_677
C31 O23 Lu1 146.2(9) . .
C31 O24 Lu2 132.1(9) . .
C37 O25 Lu2 137.0(8) . 1_545
C37 O26 Lu3 143.8(9) . .
C48 O27 Lu3 153.5(9) . .
C49 O29 Lu2 99.2(7) . .
C49 O30 Lu1 125.6(8) . .
C49 O30 Lu2 89.4(7) . .
Lu1 O30 Lu2 143.8(3) . .
C50B O31 Lu1 119.2(10) . .
C50A O31 Lu1 127.4(12) . .
C50B O31 H31A 111.6 . .
C50A O31 H31A 95.4 . .
Lu1 O31 H31A 128.5 . .
C52 O32 Lu1 125.1(8) . .
C52 O32 Lu3 90.5(7) . .
Lu1 O32 Lu3 135.7(4) . .
C52 O33 Lu3 94.4(8) . .
C53A O34 Lu1 126.6(10) . .
C53B O34 Lu1 124.8(15) . .
C53A O34 H34A 116.0 . .
C53B O34 H34A 118.7 . .
Lu1 O34 H34A 115.3 . .
Lu2 O1W H1WA 118.6 . .
Lu2 O1W H1WB 123.3 . .
H1WA O1W H1WB 111.0 . .
Lu1 O2W H2WA 136.0 . .
Lu1 O2W H2WB 113.3 . .
H2WA O2W H2WB 110.6 . .
Lu3 O3W H3WA 118.1 . .
Lu3 O3W H3WB 86.2 . .
H3WA O3W H3WB 111.1 . .
Lu3 O4W H4WA 90.7 . .
Lu3 O4W H4WB 105.6 . .
H4WA O4W H4WB 110.7 . .
H5WA O5W H5WB 110.8 . .
Lu2 O6W H6WA 79.0 . .
Lu2 O6W H6WB 150.2 . .
H6WA O6W H6WB 111.2 . .
H7WB O7W H7WA 110.4 . .
H7WB O7W H7WC 110.4 . .

loop_
_geom_bond_atom_site_label_1
_geom_bond_atom_site_label_2
_geom_bond_distance
_geom_bond_site_symmetry_2
Lu1 O18 2.429(10) .
Lu1 O23 2.490(9) .
Lu1 O20 2.512(9) .
Lu1 O34 2.535(10) .
Lu1 O30 2.550(9) .
Lu1 O32 2.564(8) .
Lu1 O21 2.583(9) .
Lu1 O31 2.600(9) .
Lu1 O2W 2.647(10) .
Lu2 O16 2.434(10) .
Lu2 O24 2.509(10) .
Lu2 O14 2.516(10) 1_565
Lu2 O25 2.538(9) 1_565
Lu2 O29 2.568(8) .
Lu2 O6W 2.594(10) .
Lu2 O1W 2.597(9) .
Lu2 O22 2.612(9) 2_677
Lu2 O30 2.768(8) .
Lu3 O17 2.429(9) .
Lu3 O26 2.462(9) .
Lu3 O27 2.498(9) .
Lu3 O13 2.563(9) .
Lu3 O19 2.569(8) .
Lu3 O4W 2.601(9) .
Lu3 O33 2.608(9) .
Lu3 O32 2.697(8) .
Lu3 O3W 2.717(10) .
Lu3 C52 2.980(13) .
Ag1 N2 2.124(12) 1_564
Ag1 N1 2.149(12) .
Ag2 N8 2.125(12) 1_554
Ag2 N7 2.140(12) .
Ag2 O5B 2.55(3) .
Ag3 N5 2.162(12) .
Ag3 N6 2.189(13) 2_676
Ag4 N4 2.154(12) .
Ag4 N3 2.177(13) 1_554
C1 C2 1.36(2) .
C1 N1 1.369(19) .
C1 H1 0.9300 .
C2 C3 1.369(19) .
C2 H2 0.9300 .
C3 C4 1.432(19) .
C3 C6 1.483(18) .
C4 C5 1.35(2) .
C4 H4 0.9300 .
C5 N1 1.315(19) .
C5 H5 0.9300 .
C6 O15 1.239(15) .
C6 O16 1.271(16) .
C7 N2 1.337(19) .
C7 C8 1.38(2) .
C7 H7 0.9300 .
C8 C9 1.402(19) .
C8 H8 0.9300 .
C9 C10 1.362(19) .
C9 C12 1.509(17) .
C10 C11 1.36(2) .
C10 H10 0.9300 .
C11 N2 1.320(19) .
C11 H11 0.9300 .
C12 O14 1.195(16) .
C12 O13 1.266(15) .
C13 O17 1.229(16) .
C13 O18 1.296(16) .
C13 C14 1.530(18) .
C14 C15 1.35(2) .
C14 C18 1.36(2) .
C15 C16 1.37(2) .
C15 H15 0.9300 .
C16 N3 1.33(2) .
C16 H16 0.9300 .
C17 C18 1.33(2) .
C17 N3 1.38(2) .
C17 H17 0.9300 .
C18 H18 0.9300 .
C19 O20 1.245(16) .
C19 O19 1.260(15) .
C19 C20 1.498(18) .
C20 C24 1.35(2) .
C20 C21 1.41(2) .
C21 C22 1.39(2) .
C21 H21 0.9300 .
C22 N4 1.32(2) .
C22 H22 0.9300 .
C23 N4 1.34(2) .
C23 C24 1.38(2) .
C23 H23 0.9300 .
C24 H24 0.9300 .
C25 O21 1.238(15) .
C25 O22 1.252(16) .
C25 C26 1.513(18) .
C26 C30 1.373(19) .
C26 C27 1.394(18) .
C27 C28 1.33(2) .
C27 H27 0.9300 .
C28 N5 1.37(2) .
C28 H28 0.9300 .
C29 N5 1.341(18) .
C29 C30 1.352(19) .
C29 H29 0.9300 .
C30 H30 0.9300 .
C31 O24 1.235(16) .
C31 O23 1.285(15) .
C31 C32 1.479(18) .
C32 C36 1.37(2) .
C32 C33 1.415(18) .
C33 C34 1.31(2) .
C33 H33 0.9300 .
C34 N6 1.38(2) .
C34 H34 0.9300 .
C35 N6 1.32(2) .
C35 C36 1.39(2) .
C35 H35 0.9300 .
C36 H36 0.9300 .
C37 O25 1.236(16) .
C37 O26 1.251(16) .
C37 C38 1.483(18) .
C38 C39 1.357(19) .
C38 C42 1.409(18) .
C39 C40 1.404(18) .
C39 H39 0.9300 .
C40 N7 1.360(19) .
C40 H40 0.9300 .
C41 N7 1.31(2) .
C41 C42 1.33(2) .
C41 H41 0.9300 .
C42 H42 0.9300 .
C43 N8 1.35(2) .
C43 C44 1.37(2) .
C43 H43 0.9300 .
C44 C45 1.390(19) .
C44 H44 0.9300 .
C45 C46 1.42(2) .
C45 C48 1.471(18) .
C46 C47 1.34(2) .
C46 H46 0.9300 .
C47 N8 1.38(2) .
C47 H47 0.9300 .
C48 O28 1.239(17) .
C48 O27 1.258(16) .
C49 O29 1.258(16) .
C49 O30 1.276(16) .
C49 C50B 1.50(3) .
C49 C50A 1.60(3) .
C50A O31 1.424(19) .
C50A C51A 1.466(19) .
C50A H50A 0.9800 .
C51A H51A 0.9600 .
C51A H51B 0.9600 .
C51A H51C 0.9600 .
C50B O31 1.420(19) .
C50B C51B 1.462(18) .
C50B H50B 0.9800 .
C51B H51D 0.9600 .
C51B H51E 0.9600 .
C51B H51F 0.9600 .
C52 O32 1.244(16) .
C52 O33 1.256(15) .
C52 C53A 1.55(3) .
C52 C53B 1.59(4) .
C53A O34 1.428(19) .
C53A C54A 1.464(18) .
C53A H53A 0.9800 .
C54A H54A 0.9600 .
C54A H54B 0.9600 .
C54A H54C 0.9600 .
C53B O34 1.43(2) .
C53B C54B 1.465(19) .
C53B H53B 0.9800 .
C54B H54D 0.9600 .
C54B H54E 0.9600 .
C54B H54F 0.9600 .
Cl1 O1 1.39(2) .
Cl1 O3 1.406(18) .
Cl1 O2 1.457(16) .
Cl1 O4 1.461(19) .
N2 Ag1 2.124(12) 1_546
N3 Ag4 2.177(13) 1_556
N6 Ag3 2.189(13) 2_676
N8 Ag2 2.125(12) 1_556
Cl2 O7 1.377(17) .
Cl2 O6 1.381(15) .
Cl2 O5 1.392(15) .
Cl2 O8 1.419(16) .
Cl2B O5B 1.388(17) .
Cl2B O6B 1.388(17) .
Cl2B O7B 1.389(17) .
Cl2B O8B 1.402(17) .
O14 Lu2 2.516(10) 1_545
O22 Lu2 2.612(9) 2_677
O25 Lu2 2.538(9) 1_545
O31 H31A 0.8212 .
O34 H34A 0.8193 .
O1W H1WA 0.8197 .
O1W H1WB 0.8180 .
O2W H2WA 0.8207 .
O2W H2WB 0.8200 .
O3W H3WA 0.8175 .
O3W H3WB 0.8178 .
O4W H4WA 0.8186 .
O4W H4WB 0.8203 .
O5W H5WA 0.8204 .
O5W H5WB 0.8194 .
O6W H6WA 0.8196 .
O6W H6WB 0.8182 .
O7W H7WB 0.8221 .
O7W H7WA 0.8208 .
O7W H7WC 0.8210 .
